data_2237354
loop_
_publ_author_name
'Wang, Liang'

_publ_section_title
;
 Bis[\m-4-(4-carboxyphenoxy)phthalato]bis[triaquacobalt(II)]
;
_journal_coeditor_code LH5557
_journal_issue 2
_journal_name_full 'Acta Crystallographica Section E'
_journal_page_first m101
_journal_paper_doi 10.1107/S1600536813000536
_journal_volume 69
_journal_year 2013
_chemical_formula_iupac '[Co2 (C15 H8 O7)2 (H2 O)6]'
_chemical_formula_moiety 'C30 H28 Co2 O20'
_chemical_formula_sum 'C30 H28 Co2 O20'
_chemical_formula_weight 826.38
_chemical_name_systematic
;
Bis[\m-4-(4-carboxyphenoxy)phthalato]bis[triaquacobalt(II)]
;
_space_group_IT_number 14
_symmetry_cell_setting monoclinic
_symmetry_space_group_name_Hall '-P 2ybc'
_symmetry_space_group_name_H-M 'P 1 21/c 1'
_atom_sites_solution_hydrogens geom
_atom_sites_solution_primary direct
_atom_sites_solution_secondary difmap
_audit_creation_method SHELXL-97
_cell_angle_alpha 90.00
_cell_angle_beta 92.749(15)
_cell_angle_gamma 90.00
_cell_formula_units_Z 2
_cell_length_a 14.451(11)
_cell_length_b 9.558(7)
_cell_length_c 11.404(9)
_cell_measurement_reflns_used 679
_cell_measurement_temperature 293(2)
_cell_measurement_theta_max 26.7
_cell_measurement_theta_min 2.75
_cell_volume 1573(2)
_computing_cell_refinement 'SAINT (Bruker, 2001)'
_computing_data_collection 'APEX2 (Bruker, 2004)'
_computing_data_reduction 'SAINT (Bruker, 2001)'
_computing_molecular_graphics 'PLATON (Spek, 2009)'
_computing_publication_material 'SHELXL97 (Sheldrick, 2008)'
_computing_structure_refinement 'SHELXL97 (Sheldrick, 2008)'
_computing_structure_solution 'SHELXS97 (Sheldrick, 2008)'
_diffrn_ambient_temperature 293(2)
_diffrn_measured_fraction_theta_full 0.998
_diffrn_measured_fraction_theta_max 0.998
_diffrn_measurement_device_type 'Bruker APEXII'
_diffrn_measurement_method '\f and \w scans'
_diffrn_radiation_monochromator graphite
_diffrn_radiation_source 'fine-focus sealed tube'
_diffrn_radiation_type MoK\a
_diffrn_radiation_wavelength 0.71073
_diffrn_reflns_av_R_equivalents 0.1146
_diffrn_reflns_av_sigmaI/netI 0.1480
_diffrn_reflns_limit_h_max 17
_diffrn_reflns_limit_h_min -12
_diffrn_reflns_limit_k_max 11
_diffrn_reflns_limit_k_min -11
_diffrn_reflns_limit_l_max 14
_diffrn_reflns_limit_l_min -13
_diffrn_reflns_number 8135
_diffrn_reflns_theta_full 26.00
_diffrn_reflns_theta_max 26.00
_diffrn_reflns_theta_min 2.56
_diffrn_standards_decay_% 0
_diffrn_standards_interval_count 0
_diffrn_standards_number 0
_exptl_absorpt_coefficient_mu 1.148
_exptl_absorpt_correction_T_max 0.8938
_exptl_absorpt_correction_T_min 0.8466
_exptl_absorpt_correction_type multi-scan
_exptl_absorpt_process_details '(SADABS; Sheldrick, 2003)'
_exptl_crystal_colour purple
_exptl_crystal_density_diffrn 1.744
_exptl_crystal_density_method 'not measured'
_exptl_crystal_description block
_exptl_crystal_F_000 844
_exptl_crystal_size_max 0.15
_exptl_crystal_size_mid 0.12
_exptl_crystal_size_min 0.10
_refine_diff_density_max 0.411
_refine_diff_density_min -0.614
_refine_ls_extinction_method none
_refine_ls_goodness_of_fit_ref 0.895
_refine_ls_hydrogen_treatment constr
_refine_ls_matrix_type full
_refine_ls_number_parameters 235
_refine_ls_number_reflns 3087
_refine_ls_number_restraints 9
_refine_ls_restrained_S_all 0.894
_refine_ls_R_factor_all 0.1410
_refine_ls_R_factor_gt 0.0589
_refine_ls_shift/su_max 0.001
_refine_ls_shift/su_mean 0.000
_refine_ls_structure_factor_coef Fsqd
_refine_ls_weighting_details 'calc w=1/[\s^2^(Fo^2^)+(0.0393P)^2^] where P=(Fo^2^+2Fc^2^)/3'
_refine_ls_weighting_scheme calc
_refine_ls_wR_factor_gt 0.0977
_refine_ls_wR_factor_ref 0.1159
_reflns_number_gt 1591
_reflns_number_total 3087
_reflns_threshold_expression I>2\s(I)
_cod_data_source_file lh5557.cif
_cod_data_source_block I
_cod_original_sg_symbol_H-M 'P 21/c'
_cod_database_code 2237354
_cod_database_fobs_code 2237354

loop_
_symmetry_equiv_pos_as_xyz
'x, y, z'
'-x, y+1/2, -z+1/2'
'-x, -y, -z'
'x, -y-1/2, z-1/2'

loop_
_atom_site_type_symbol
_atom_site_label
_atom_site_fract_x
_atom_site_fract_y
_atom_site_fract_z
_atom_site_U_iso_or_equiv
_atom_site_adp_type
_atom_site_calc_flag
_atom_site_refinement_flags
_atom_site_occupancy
_atom_site_symmetry_multiplicity
C C1 1.7277(4) -0.0681(5) 0.4420(5) 0.0259(13) Uani d . 1 1
C C2 1.7404(3) -0.1470(5) 0.3394(4) 0.0278(12) Uani d . 1 1
C C3 1.8284(4) -0.1974(5) 0.3174(5) 0.0304(14) Uani d . 1 1
H H3 1.8371 -0.2486 0.2495 0.036 Uiso calc R 1 1
C C4 1.9030(4) -0.1720(6) 0.3955(5) 0.0325(14) Uani d . 1 1
C C5 1.8912(4) -0.0994(5) 0.4983(5) 0.0379(15) Uani d . 1 1
H H5 1.9407 -0.0852 0.5521 0.045 Uiso calc R 1 1
C C6 1.8029(4) -0.0477(6) 0.5196(5) 0.0377(15) Uani d . 1 1
H H6 1.7946 0.0021 0.5884 0.045 Uiso calc R 1 1
C C7 2.1261(4) -0.2540(6) 0.2792(5) 0.0383(15) Uani d . 1 1
H H7 2.1418 -0.3268 0.3305 0.046 Uiso calc R 1 1
C C8 2.0429(4) -0.1863(5) 0.2862(5) 0.0309(14) Uani d . 1 1
C C9 2.0170(4) -0.0799(5) 0.2099(5) 0.0392(15) Uani d . 1 1
H H9 1.9603 -0.0350 0.2153 0.047 Uiso calc R 1 1
C C10 2.0772(4) -0.0415(6) 0.1251(5) 0.0361(15) Uani d . 1 1
H H10 2.0598 0.0288 0.0722 0.043 Uiso calc R 1 1
C C11 2.1623(4) -0.1044(5) 0.1169(5) 0.0299(13) Uani d . 1 1
C C12 2.1871(4) -0.2131(6) 0.1944(5) 0.0392(15) Uani d . 1 1
H H12 2.2439 -0.2579 0.1893 0.047 Uiso calc R 1 1
C C13 1.6620(4) -0.1895(5) 0.2550(5) 0.0263(13) Uani d . 1 1
C C14 1.6385(4) 0.0012(5) 0.4680(5) 0.0271(13) Uani d . 1 1
C C15 2.2308(4) -0.0583(6) 0.0309(5) 0.0346(14) Uani d . 1 1
O O1 1.5943(2) -0.2597(3) 0.2936(3) 0.0293(9) Uani d . 1 1
O O2 1.6686(2) -0.1614(4) 0.1480(3) 0.0396(10) Uani d . 1 1
O O3 1.5760(2) 0.0121(3) 0.3846(3) 0.0296(9) Uani d . 1 1
O O4 1.6298(2) 0.0468(3) 0.5707(3) 0.0319(9) Uani d . 1 1
O O5 1.9905(2) -0.2297(4) 0.3788(3) 0.0389(10) Uani d . 1 1
O O6 2.1982(3) 0.0438(4) -0.0387(3) 0.0469(11) Uani d D 1 1
H H6A 2.2434 0.0675 -0.0795 0.070 Uiso d RD 1 1
O O7 2.3071(3) -0.1081(4) 0.0223(3) 0.0488(12) Uani d . 1 1
O O8 1.4474(2) -0.0499(3) 0.2018(3) 0.0369(10) Uani d D 1 1
H H8A 1.4251 -0.0932 0.1424 0.055 Uiso d RD 1 1
H H8B 1.4165 0.0250 0.2083 0.055 Uiso d RD 1 1
O O9 1.3925(2) -0.3232(3) 0.3192(3) 0.0335(9) Uani d D 1 1
H H9A 1.4080 -0.3880 0.2729 0.050 Uiso d RD 1 1
H H9B 1.3696 -0.3617 0.3786 0.050 Uiso d RD 1 1
O O10 1.5100(2) -0.2415(3) 0.5250(3) 0.0353(10) Uani d D 1 1
H H10A 1.5400 -0.3082 0.5583 0.053 Uiso d RD 1 1
H H10B 1.4919 -0.1802 0.5722 0.053 Uiso d RD 1 1
Co Co1 1.47938(5) -0.15569(7) 0.35848(6) 0.0266(2) Uani d . 1 1

loop_
_atom_site_aniso_label
_atom_site_aniso_U_11
_atom_site_aniso_U_22
_atom_site_aniso_U_33
_atom_site_aniso_U_12
_atom_site_aniso_U_13
_atom_site_aniso_U_23
C1 0.028(3) 0.023(3) 0.027(3) -0.003(3) 0.008(3) -0.001(2)
C2 0.021(3) 0.032(3) 0.031(3) -0.001(3) 0.006(2) 0.004(3)
C3 0.036(4) 0.028(3) 0.028(3) -0.001(3) 0.012(3) -0.003(2)
C4 0.022(3) 0.038(3) 0.038(4) -0.004(3) 0.010(3) 0.014(3)
C5 0.037(4) 0.042(3) 0.035(4) -0.005(3) 0.004(3) 0.000(3)
C6 0.037(4) 0.042(4) 0.034(4) 0.003(3) 0.008(3) -0.008(3)
C7 0.026(3) 0.041(4) 0.048(4) 0.003(3) 0.010(3) 0.010(3)
C8 0.021(3) 0.035(3) 0.037(3) -0.005(3) 0.007(2) 0.006(3)
C9 0.026(3) 0.034(3) 0.058(4) 0.012(3) 0.008(3) 0.013(3)
C10 0.031(4) 0.038(3) 0.040(4) 0.001(3) 0.008(3) 0.014(3)
C11 0.026(3) 0.031(3) 0.033(3) -0.004(3) 0.001(3) -0.002(3)
C12 0.029(4) 0.040(3) 0.049(4) 0.014(3) 0.007(3) 0.001(3)
C13 0.031(3) 0.024(3) 0.025(3) 0.004(2) 0.007(3) -0.004(2)
C14 0.026(3) 0.025(3) 0.031(4) -0.003(3) 0.008(3) -0.002(3)
C15 0.033(4) 0.041(4) 0.030(4) -0.001(3) 0.005(3) -0.005(3)
O1 0.027(2) 0.0238(19) 0.038(2) -0.0057(17) 0.0099(17) -0.0047(17)
O2 0.036(2) 0.055(2) 0.028(2) -0.013(2) 0.0070(17) 0.000(2)
O3 0.028(2) 0.027(2) 0.033(2) -0.0039(18) 0.0031(18) -0.0051(17)
O4 0.033(2) 0.034(2) 0.029(2) 0.0054(18) 0.0064(17) -0.0037(18)
O5 0.029(2) 0.046(2) 0.043(3) 0.007(2) 0.0102(19) 0.0128(19)
O6 0.037(3) 0.052(3) 0.052(3) -0.001(2) 0.018(2) 0.015(2)
O7 0.031(2) 0.070(3) 0.047(3) 0.014(2) 0.018(2) 0.009(2)
O8 0.053(3) 0.031(2) 0.027(2) 0.0061(19) 0.0038(18) -0.0044(17)
O9 0.040(2) 0.026(2) 0.036(2) -0.0057(18) 0.0120(17) -0.0065(17)
O10 0.047(3) 0.031(2) 0.028(2) 0.0081(19) 0.0044(18) 0.0052(17)
Co1 0.0294(4) 0.0233(4) 0.0278(4) -0.0011(4) 0.0072(3) -0.0018(4)

loop_
_atom_type_symbol
_atom_type_description
_atom_type_scat_dispersion_real
_atom_type_scat_dispersion_imag
_atom_type_scat_source
C C 0.0033 0.0016 'International Tables Vol C Tables 4.2.6.8 and 6.1.1.4'
H H 0.0000 0.0000 'International Tables Vol C Tables 4.2.6.8 and 6.1.1.4'
O O 0.0106 0.0060 'International Tables Vol C Tables 4.2.6.8 and 6.1.1.4'
Co Co 0.3494 0.9721 'International Tables Vol C Tables 4.2.6.8 and 6.1.1.4'

loop_
_geom_angle_atom_site_label_1
_geom_angle_atom_site_label_2
_geom_angle_atom_site_label_3
_geom_angle_site_symmetry_1
_geom_angle_site_symmetry_3
_geom_angle
C6 C1 C2 . . 118.4(5)
C6 C1 C14 . . 118.1(5)
C2 C1 C14 . . 123.4(5)
C3 C2 C1 . . 119.4(5)
C3 C2 C13 . . 117.1(5)
C1 C2 C13 . . 123.3(4)
C4 C3 C2 . . 120.8(5)
C4 C3 H3 . . 119.6
C2 C3 H3 . . 119.6
C5 C4 C3 . . 120.7(5)
C5 C4 O5 . . 117.5(5)
C3 C4 O5 . . 121.5(5)
C4 C5 C6 . . 118.4(5)
C4 C5 H5 . . 120.8
C6 C5 H5 . . 120.8
C1 C6 C5 . . 122.3(5)
C1 C6 H6 . . 118.9
C5 C6 H6 . . 118.9
C8 C7 C12 . . 119.5(5)
C8 C7 H7 . . 120.2
C12 C7 H7 . . 120.2
C7 C8 C9 . . 121.5(5)
C7 C8 O5 . . 114.5(5)
C9 C8 O5 . . 124.0(5)
C8 C9 C10 . . 118.5(5)
C8 C9 H9 . . 120.7
C10 C9 H9 . . 120.7
C11 C10 C9 . . 121.8(5)
C11 C10 H10 . . 119.1
C9 C10 H10 . . 119.1
C10 C11 C12 . . 118.9(5)
C10 C11 C15 . . 122.6(5)
C12 C11 C15 . . 118.5(5)
C7 C12 C11 . . 119.7(5)
C7 C12 H12 . . 120.2
C11 C12 H12 . . 120.2
O2 C13 O1 . . 122.6(5)
O2 C13 C2 . . 118.2(5)
O1 C13 C2 . . 119.0(5)
O4 C14 O3 . . 124.2(5)
O4 C14 C1 . . 117.6(5)
O3 C14 C1 . . 118.2(5)
O7 C15 O6 . . 122.5(5)
O7 C15 C11 . . 125.0(6)
O6 C15 C11 . . 112.5(5)
C13 O1 Co1 . . 120.2(3)
C14 O3 Co1 . . 118.3(3)
C14 O4 Co1 . 3_856 130.0(4)
C8 O5 C4 . . 120.8(4)
C15 O6 H6A . . 105.3
Co1 O8 H8A . . 120.7
Co1 O8 H8B . . 115.5
H8A O8 H8B . . 107.6
Co1 O9 H9A . . 121.4
Co1 O9 H9B . . 114.6
H9A O9 H9B . . 107.6
Co1 O10 H10A . . 141.2
Co1 O10 H10B . . 104.3
H10A O10 H10B . . 113.7
O9 Co1 O4 . 3_856 90.40(14)
O9 Co1 O8 . . 94.71(14)
O4 Co1 O8 3_856 . 87.08(14)
O9 Co1 O10 . . 89.59(13)
O4 Co1 O10 3_856 . 88.57(14)
O8 Co1 O10 . . 173.90(14)
O9 Co1 O1 . . 92.25(14)
O4 Co1 O1 3_856 . 176.92(15)
O8 Co1 O1 . . 94.26(14)
O10 Co1 O1 . . 89.89(14)
O9 Co1 O3 . . 174.56(13)
O4 Co1 O3 3_856 . 94.21(14)
O8 Co1 O3 . . 82.66(14)
O10 Co1 O3 . . 93.40(14)
O1 Co1 O3 . . 83.22(14)

loop_
_geom_bond_atom_site_label_1
_geom_bond_atom_site_label_2
_geom_bond_site_symmetry_2
_geom_bond_distance
C1 C6 . 1.382(7)
C1 C2 . 1.412(7)
C1 C14 . 1.491(7)
C2 C3 . 1.394(6)
C2 C13 . 1.506(7)
C3 C4 . 1.387(7)
C3 H3 . 0.9300
C4 C5 . 1.379(7)
C4 O5 . 1.401(6)
C5 C6 . 1.402(7)
C5 H5 . 0.9300
C6 H6 . 0.9300
C7 C8 . 1.372(7)
C7 C12 . 1.395(7)
C7 H7 . 0.9300
C8 C9 . 1.378(7)
C8 O5 . 1.392(6)
C9 C10 . 1.381(7)
C9 H9 . 0.9300
C10 C11 . 1.376(7)
C10 H10 . 0.9300
C11 C12 . 1.399(7)
C11 C15 . 1.492(7)
C12 H12 . 0.9300
C13 O2 . 1.258(6)
C13 O1 . 1.282(5)
C14 O4 . 1.262(6)
C14 O3 . 1.283(6)
C15 O7 . 1.210(6)
C15 O6 . 1.330(6)
O1 Co1 . 2.101(3)
O3 Co1 . 2.138(3)
O4 Co1 3_856 2.085(3)
O6 H6A . 0.8506
O8 Co1 . 2.086(4)
O8 H8A . 0.8445
O8 H8B . 0.8482
O9 Co1 . 2.071(3)
O9 H9A . 0.8509
O9 H9B . 0.8511
O10 Co1 . 2.096(4)
O10 H10A . 0.8500
O10 H10B . 0.8453
Co1 O4 3_856 2.085(3)

loop_
_geom_hbond_atom_site_label_D
_geom_hbond_atom_site_label_H
_geom_hbond_atom_site_label_A
_geom_hbond_site_symmetry_A
_geom_hbond_distance_DH
_geom_hbond_distance_HA
_geom_hbond_distance_DA
_geom_hbond_angle_DHA
O8 H8B O1 2_855 0.85 2.06 2.839(5) 151.7
O6 H6A O2 3_955 0.85 1.77 2.598(5) 164.5
O8 H8A O7 1_455 0.84 2.14 2.865(6) 143.9
O9 H9A O3 2_845 0.85 2.06 2.861(5) 157.4
O9 H9B O7 4_456 0.85 1.93 2.754(5) 162.7
O10 H10A O2 4_556 0.85 2.10 2.788(5) 137.9
O10 H10B O3 3_856 0.85 1.96 2.746(5) 154.6
